data_4027187
loop_
_publ_author_name
'Cui-Cui Wang'
'Wei-Dong Z. Li'

_publ_section_title
;
 A Convergent and Stereocontrolled Cycloaddition Strategy toward Eudesmane
 Sesquiterpenoid: Total Synthesis of
 (\+-)-6\b,14-Epoxyeudesm-4(15)-en-1\b-ol
;
_journal_name_full 'Journal of Organic Chemistry'
_journal_page_first 4217
_journal_page_last 4225
_journal_paper_doi 10.1021/jo300556r
_journal_volume 77
_journal_year 2012
_chemical_formula_sum 'C16 H25 F O3'
_chemical_formula_weight 284.36
_chemical_name_systematic
; 
 ? 
;
_space_group_IT_number 2
_symmetry_cell_setting triclinic
_symmetry_space_group_name_Hall '-P 1'
_symmetry_space_group_name_H-M 'P -1'
_atom_sites_solution_hydrogens geom
_atom_sites_solution_primary direct
_atom_sites_solution_secondary difmap
_audit_creation_method SHELXL-97
_cell_angle_alpha 74.476(4)
_cell_angle_beta 80.638(4)
_cell_angle_gamma 77.042(4)
_cell_formula_units_Z 2
_cell_length_a 7.924(3)
_cell_length_b 9.569(4)
_cell_length_c 13.406(5)
_cell_measurement_reflns_used 1427
_cell_measurement_temperature 296(2)
_cell_measurement_theta_max 24.38
_cell_measurement_theta_min 2.42
_cell_volume 948.8(6)
_computing_cell_refinement 'Bruker SAINT'
_computing_data_collection 'Bruker APEX2'
_computing_data_reduction 'Bruker SAINT'
_computing_molecular_graphics 'Bruker SHELXTL'
_computing_publication_material 'Bruker SHELXTL'
_computing_structure_refinement 'SHELXL-97 (Sheldrick, 2008)'
_computing_structure_solution 'SHELXS-97 (Sheldrick, 2008)'
_diffrn_ambient_temperature 296(2)
_diffrn_measured_fraction_theta_full 0.973
_diffrn_measured_fraction_theta_max 0.973
_diffrn_measurement_device_type 'Bruker APEX-II CCD'
_diffrn_measurement_method '\f and \w scans'
_diffrn_radiation_monochromator graphite
_diffrn_radiation_source 'fine-focus sealed tube'
_diffrn_radiation_type MoK\a
_diffrn_radiation_wavelength 0.71073
_diffrn_reflns_av_R_equivalents 0.0216
_diffrn_reflns_av_sigmaI/netI 0.0425
_diffrn_reflns_limit_h_max 9
_diffrn_reflns_limit_h_min -9
_diffrn_reflns_limit_k_max 11
_diffrn_reflns_limit_k_min -11
_diffrn_reflns_limit_l_max 16
_diffrn_reflns_limit_l_min -15
_diffrn_reflns_number 5873
_diffrn_reflns_theta_full 25.49
_diffrn_reflns_theta_max 25.49
_diffrn_reflns_theta_min 2.42
_exptl_absorpt_coefficient_mu 0.073
_exptl_absorpt_correction_T_max 0.9833
_exptl_absorpt_correction_T_min 0.9790
_exptl_absorpt_correction_type multi-scan
_exptl_absorpt_process_details SADABS
_exptl_crystal_colour colorless
_exptl_crystal_density_diffrn 0.995
_exptl_crystal_description block
_exptl_crystal_F_000 308
_exptl_crystal_size_max 0.29
_exptl_crystal_size_mid 0.25
_exptl_crystal_size_min 0.23
_platon_squeeze_details
;
;
_refine_diff_density_max 0.196
_refine_diff_density_min -0.140
_refine_diff_density_rms 0.042
_refine_ls_extinction_coef 0.020(4)
_refine_ls_extinction_expression Fc^*^=kFc[1+0.001xFc^2^\l^3^/sin(2\q)]^-1/4^
_refine_ls_extinction_method SHELXL
_refine_ls_goodness_of_fit_ref 1.002
_refine_ls_hydrogen_treatment constr
_refine_ls_matrix_type full
_refine_ls_number_parameters 186
_refine_ls_number_reflns 3451
_refine_ls_number_restraints 0
_refine_ls_restrained_S_all 1.002
_refine_ls_R_factor_all 0.0774
_refine_ls_R_factor_gt 0.0502
_refine_ls_shift/su_max 0.000
_refine_ls_shift/su_mean 0.000
_refine_ls_structure_factor_coef Fsqd
_refine_ls_weighting_details 'calc w=1/[\s^2^(Fo^2^)+(0.0766P)^2^+0.0061P] where P=(Fo^2^+2Fc^2^)/3'
_refine_ls_weighting_scheme calc
_refine_ls_wR_factor_gt 0.1309
_refine_ls_wR_factor_ref 0.1436
_reflns_number_gt 2244
_reflns_number_total 3451
_reflns_threshold_expression >2sigma(I)
_cod_data_source_file jo300556r_si_005.cif
_cod_data_source_block p-1
_cod_original_cell_volume 948.8(7)
_cod_database_code 4027187

loop_
_symmetry_equiv_pos_as_xyz
'x, y, z'
'-x, -y, -z'

loop_
_atom_site_label
_atom_site_type_symbol
_atom_site_fract_x
_atom_site_fract_y
_atom_site_fract_z
_atom_site_U_iso_or_equiv
_atom_site_adp_type
_atom_site_occupancy
_atom_site_symmetry_multiplicity
_atom_site_calc_flag
_atom_site_refinement_flags
C1 C 0.5391(2) 0.5038(2) 0.30065(14) 0.0490(5) Uani 1 1 d .
C2 C 0.5187(3) 0.6607(2) 0.30739(18) 0.0636(6) Uani 1 1 d .
H2A H 0.3987 0.6972 0.3313 0.076 Uiso 1 1 calc R
H2B H 0.5472 0.7220 0.2389 0.076 Uiso 1 1 calc R
C3 C 0.6391(3) 0.6705(2) 0.38309(18) 0.0646(6) Uani 1 1 d .
H3A H 0.6392 0.7736 0.3776 0.078 Uiso 1 1 calc R
H3B H 0.5934 0.6282 0.4537 0.078 Uiso 1 1 calc R
C4 C 0.8236(2) 0.5917(2) 0.36270(13) 0.0468(5) Uani 1 1 d .
C5 C 0.8379(2) 0.43426(18) 0.35497(12) 0.0383(4) Uani 1 1 d .
H5 H 0.7840 0.3844 0.4223 0.046 Uiso 1 1 calc R
C6 C 0.7226(2) 0.42545(18) 0.27276(13) 0.0401(4) Uani 1 1 d .
C7 C 1.0221(2) 0.34380(18) 0.34355(12) 0.0376(4) Uani 1 1 d .
H7 H 1.0843 0.3472 0.4001 0.045 Uiso 1 1 calc R
C8 C 1.0158(2) 0.18258(18) 0.35086(13) 0.0407(4) Uani 1 1 d .
H8 H 0.9492 0.1484 0.4180 0.049 Uiso 1 1 calc R
C9 C 0.9103(2) 0.1734(2) 0.26828(15) 0.0503(5) Uani 1 1 d .
H9A H 0.9044 0.0710 0.2753 0.060 Uiso 1 1 calc R
H9B H 0.9684 0.2098 0.1997 0.060 Uiso 1 1 calc R
C10 C 0.7265(2) 0.2634(2) 0.27796(15) 0.0501(5) Uani 1 1 d .
H10A H 0.6648 0.2201 0.3436 0.060 Uiso 1 1 calc R
H10B H 0.6654 0.2579 0.2224 0.060 Uiso 1 1 calc R
C11 C 0.9564(3) 0.6556(2) 0.35780(17) 0.0645(6) Uani 1 1 d .
H11A H 0.9372 0.7511 0.3670 0.077 Uiso 1 1 calc R
H11B H 1.0695 0.6053 0.3451 0.077 Uiso 1 1 calc R
C12 C 0.7828(2) 0.5074(2) 0.16157(13) 0.0472(5) Uani 1 1 d .
H12A H 0.8075 0.6020 0.1621 0.057 Uiso 1 1 calc R
H12B H 0.8877 0.4495 0.1337 0.057 Uiso 1 1 calc R
C13 C 0.6937(4) 0.5927(4) -0.00560(17) 0.1005(10) Uani 1 1 d .
H13A H 0.7940 0.5304 -0.0319 0.151 Uiso 1 1 calc R
H13B H 0.7205 0.6879 -0.0119 0.151 Uiso 1 1 calc R
H13C H 0.5985 0.6038 -0.0449 0.151 Uiso 1 1 calc R
C14 C 1.1934(2) 0.07754(19) 0.35337(14) 0.0460(5) Uani 1 1 d .
C15 C 1.3081(3) 0.0871(2) 0.25152(17) 0.0656(6) Uani 1 1 d .
H15A H 1.2460 0.0731 0.2002 0.098 Uiso 1 1 calc R
H15B H 1.4111 0.0119 0.2607 0.098 Uiso 1 1 calc R
H15C H 1.3403 0.1825 0.2287 0.098 Uiso 1 1 calc R
C16 C 1.2905(3) 0.0807(2) 0.43974(16) 0.0629(6) Uani 1 1 d .
H16A H 1.2130 0.0759 0.5030 0.094 Uiso 1 1 calc R
H16B H 1.3352 0.1705 0.4223 0.094 Uiso 1 1 calc R
H16C H 1.3853 -0.0024 0.4492 0.094 Uiso 1 1 calc R
O1 O 0.41557(17) 0.44240(17) 0.31952(11) 0.0671(4) Uani 1 1 d .
O2 O 0.64667(17) 0.52810(17) 0.10040(9) 0.0650(4) Uani 1 1 d .
O3 O 1.11394(15) 0.40505(14) 0.24598(9) 0.0468(4) Uani 1 1 d .
H3 H 1.1995 0.4315 0.2566 0.070 Uiso 1 1 calc R
F1 F 1.15129(15) -0.06796(11) 0.38153(9) 0.0659(4) Uani 1 1 d .

loop_
_atom_site_aniso_label
_atom_site_aniso_U_11
_atom_site_aniso_U_22
_atom_site_aniso_U_33
_atom_site_aniso_U_23
_atom_site_aniso_U_13
_atom_site_aniso_U_12
C1 0.0358(11) 0.0621(13) 0.0492(11) -0.0091(9) -0.0089(8) -0.0118(9)
C2 0.0449(12) 0.0623(14) 0.0829(15) -0.0223(11) -0.0103(11) -0.0004(10)
C3 0.0579(14) 0.0632(13) 0.0774(14) -0.0317(11) -0.0104(11) -0.0012(11)
C4 0.0474(11) 0.0494(11) 0.0481(11) -0.0174(8) -0.0099(8) -0.0082(9)
C5 0.0354(10) 0.0439(10) 0.0373(9) -0.0092(7) -0.0056(7) -0.0106(8)
C6 0.0333(10) 0.0473(11) 0.0430(10) -0.0089(8) -0.0082(7) -0.0138(8)
C7 0.0353(10) 0.0448(10) 0.0359(9) -0.0094(7) -0.0089(7) -0.0113(8)
C8 0.0375(10) 0.0422(10) 0.0440(10) -0.0085(8) -0.0068(8) -0.0112(8)
C9 0.0509(12) 0.0454(11) 0.0633(12) -0.0192(9) -0.0173(9) -0.0115(9)
C10 0.0436(11) 0.0533(12) 0.0612(12) -0.0135(9) -0.0158(9) -0.0185(9)
C11 0.0590(14) 0.0547(12) 0.0920(16) -0.0359(11) -0.0083(11) -0.0139(11)
C12 0.0403(11) 0.0608(12) 0.0425(10) -0.0088(8) -0.0116(8) -0.0132(9)
C13 0.104(2) 0.146(3) 0.0486(14) 0.0132(14) -0.0283(14) -0.0474(19)
C14 0.0454(11) 0.0375(10) 0.0562(11) -0.0092(8) -0.0104(9) -0.0086(8)
C15 0.0541(13) 0.0625(14) 0.0712(14) -0.0169(11) -0.0004(11) 0.0033(10)
C16 0.0555(13) 0.0569(13) 0.0758(14) -0.0110(10) -0.0275(11) -0.0011(10)
O1 0.0350(8) 0.0808(10) 0.0853(10) -0.0129(8) -0.0069(7) -0.0186(7)
O2 0.0523(9) 0.0982(11) 0.0437(8) -0.0024(7) -0.0188(6) -0.0205(8)
O3 0.0378(7) 0.0554(8) 0.0481(7) -0.0080(6) -0.0023(5) -0.0179(6)
F1 0.0702(8) 0.0413(7) 0.0870(9) -0.0125(6) -0.0146(6) -0.0115(6)

loop_
_atom_type_symbol
_atom_type_description
_atom_type_scat_dispersion_real
_atom_type_scat_dispersion_imag
_atom_type_scat_source
C C 0.0033 0.0016 'International Tables Vol C Tables 4.2.6.8 and 6.1.1.4'
H H 0.0000 0.0000 'International Tables Vol C Tables 4.2.6.8 and 6.1.1.4'
O O 0.0106 0.0060 'International Tables Vol C Tables 4.2.6.8 and 6.1.1.4'
F F 0.0171 0.0103 'International Tables Vol C Tables 4.2.6.8 and 6.1.1.4'

loop_
_geom_angle_atom_site_label_1
_geom_angle_atom_site_label_2
_geom_angle_atom_site_label_3
_geom_angle
O1 C1 C2 121.31(18)
O1 C1 C6 122.14(18)
C2 C1 C6 116.52(16)
C1 C2 C3 110.16(17)
C1 C2 H2A 109.6
C3 C2 H2A 109.6
C1 C2 H2B 109.6
C3 C2 H2B 109.6
H2A C2 H2B 108.1
C4 C3 C2 113.04(17)
C4 C3 H3A 109.0
C2 C3 H3A 109.0
C4 C3 H3B 109.0
C2 C3 H3B 109.0
H3A C3 H3B 107.8
C11 C4 C3 121.16(18)
C11 C4 C5 125.05(18)
C3 C4 C5 113.71(15)
C4 C5 C7 116.35(14)
C4 C5 C6 111.86(14)
C7 C5 C6 112.60(13)
C4 C5 H5 104.9
C7 C5 H5 104.9
C6 C5 H5 104.9
C1 C6 C10 110.90(14)
C1 C6 C12 106.84(14)
C10 C6 C12 110.76(14)
C1 C6 C5 107.14(14)
C10 C6 C5 109.05(14)
C12 C6 C5 112.08(13)
O3 C7 C5 110.19(13)
O3 C7 C8 109.97(13)
C5 C7 C8 110.42(13)
O3 C7 H7 108.7
C5 C7 H7 108.7
C8 C7 H7 108.7
C9 C8 C14 113.36(14)
C9 C8 C7 110.32(14)
C14 C8 C7 114.89(13)
C9 C8 H8 105.8
C14 C8 H8 105.8
C7 C8 H8 105.8
C8 C9 C10 111.59(15)
C8 C9 H9A 109.3
C10 C9 H9A 109.3
C8 C9 H9B 109.3
C10 C9 H9B 109.3
H9A C9 H9B 108.0
C9 C10 C6 113.10(14)
C9 C10 H10A 109.0
C6 C10 H10A 109.0
C9 C10 H10B 109.0
C6 C10 H10B 109.0
H10A C10 H10B 107.8
C4 C11 H11A 120.0
C4 C11 H11B 120.0
H11A C11 H11B 120.0
O2 C12 C6 107.22(14)
O2 C12 H12A 110.3
C6 C12 H12A 110.3
O2 C12 H12B 110.3
C6 C12 H12B 110.3
H12A C12 H12B 108.5
O2 C13 H13A 109.5
O2 C13 H13B 109.5
H13A C13 H13B 109.5
O2 C13 H13C 109.5
H13A C13 H13C 109.5
H13B C13 H13C 109.5
F1 C14 C16 104.66(14)
F1 C14 C15 105.75(15)
C16 C14 C15 111.83(17)
F1 C14 C8 104.35(13)
C16 C14 C8 112.62(15)
C15 C14 C8 116.36(15)
C14 C15 H15A 109.5
C14 C15 H15B 109.5
H15A C15 H15B 109.5
C14 C15 H15C 109.5
H15A C15 H15C 109.5
H15B C15 H15C 109.5
C14 C16 H16A 109.5
C14 C16 H16B 109.5
H16A C16 H16B 109.5
C14 C16 H16C 109.5
H16A C16 H16C 109.5
H16B C16 H16C 109.5
C12 O2 C13 111.87(16)
C7 O3 H3 109.5

loop_
_geom_bond_atom_site_label_1
_geom_bond_atom_site_label_2
_geom_bond_distance
C1 O1 1.211(2)
C1 C2 1.499(3)
C1 C6 1.517(3)
C2 C3 1.535(3)
C2 H2A 0.9700
C2 H2B 0.9700
C3 C4 1.505(3)
C3 H3A 0.9700
C3 H3B 0.9700
C4 C11 1.315(3)
C4 C5 1.516(2)
C5 C7 1.528(2)
C5 C6 1.571(2)
C5 H5 0.9800
C6 C10 1.527(2)
C6 C12 1.541(2)
C7 O3 1.4336(19)
C7 C8 1.531(2)
C7 H7 0.9800
C8 C9 1.522(2)
C8 C14 1.535(2)
C8 H8 0.9800
C9 C10 1.521(3)
C9 H9A 0.9700
C9 H9B 0.9700
C10 H10A 0.9700
C10 H10B 0.9700
C11 H11A 0.9300
C11 H11B 0.9300
C12 O2 1.407(2)
C12 H12A 0.9700
C12 H12B 0.9700
C13 O2 1.415(3)
C13 H13A 0.9600
C13 H13B 0.9600
C13 H13C 0.9600
C14 F1 1.442(2)
C14 C16 1.500(3)
C14 C15 1.505(3)
C15 H15A 0.9600
C15 H15B 0.9600
C15 H15C 0.9600
C16 H16A 0.9600
C16 H16B 0.9600
C16 H16C 0.9600
O3 H3 0.8200

loop_
_geom_torsion_atom_site_label_1
_geom_torsion_atom_site_label_2
_geom_torsion_atom_site_label_3
_geom_torsion_atom_site_label_4
_geom_torsion
O1 C1 C2 C3 123.5(2)
C6 C1 C2 C3 -54.5(2)
C1 C2 C3 C4 49.1(2)
C2 C3 C4 C11 132.2(2)
C2 C3 C4 C5 -51.0(2)
C11 C4 C5 C7 1.7(3)
C3 C4 C5 C7 -174.99(15)
C11 C4 C5 C6 -129.6(2)
C3 C4 C5 C6 53.66(19)
O1 C1 C6 C10 -2.9(2)
C2 C1 C6 C10 175.05(16)
O1 C1 C6 C12 117.89(19)
C2 C1 C6 C12 -64.1(2)
O1 C1 C6 C5 -121.82(18)
C2 C1 C6 C5 56.1(2)
C4 C5 C6 C1 -53.42(17)
C7 C5 C6 C1 173.35(13)
C4 C5 C6 C10 -173.52(14)
C7 C5 C6 C10 53.25(18)
C4 C5 C6 C12 63.47(18)
C7 C5 C6 C12 -69.76(18)
C4 C5 C7 O3 -65.62(17)
C6 C5 C7 O3 65.38(17)
C4 C5 C7 C8 172.70(13)
C6 C5 C7 C8 -56.30(17)
O3 C7 C8 C9 -64.54(17)
C5 C7 C8 C9 57.27(17)
O3 C7 C8 C14 65.10(18)
C5 C7 C8 C14 -173.10(13)
C14 C8 C9 C10 172.35(14)
C7 C8 C9 C10 -57.20(19)
C8 C9 C10 C6 56.4(2)
C1 C6 C10 C9 -170.53(14)
C12 C6 C10 C9 71.02(19)
C5 C6 C10 C9 -52.78(19)
C1 C6 C12 O2 -46.99(19)
C10 C6 C12 O2 73.90(18)
C5 C6 C12 O2 -164.06(14)
C9 C8 C14 F1 -63.25(17)
C7 C8 C14 F1 168.63(12)
C9 C8 C14 C16 -176.18(15)
C7 C8 C14 C16 55.69(19)
C9 C8 C14 C15 52.8(2)
C7 C8 C14 C15 -75.3(2)
C6 C12 O2 C13 -175.48(19)

loop_
_platon_squeeze_void_nr
_platon_squeeze_void_average_x
_platon_squeeze_void_average_y
_platon_squeeze_void_average_z
_platon_squeeze_void_volume
_platon_squeeze_void_count_electrons
_platon_squeeze_void_content
1 -0.017 0.000 0.000 236 32 ' '
